data_7127336
loop_
_publ_author_name
'Mato, Raquel'
'Reyes, Efraim'
'Carrillo, Luisa'
'Uria, Uxue'
'Prieto, Liher'
'Manzano, Ruben'
'Vicario, Jose L.'

_publ_section_title
;
 Catalytic enantioselective domino Michael/transannular aldol reaction
 under bifunctional catalysis.
;
_journal_issue 86
_journal_name_full 'Chemical communications (Cambridge, England)'
_journal_page_first 13149
_journal_page_last 13152
_journal_paper_doi 10.1039/d0cc05981a
_journal_volume 56
_journal_year 2020
_chemical_absolute_configuration ad
_chemical_compound_source 'synthesis as described'
_chemical_formula_moiety 'C18 H21 N O4'
_chemical_formula_sum 'C18 H21 N O4'
_chemical_formula_weight 315.36
_chemical_name_systematic
;
 (2S,2aS,2a1S,5aR)-5a-hydroxy-2-(methoxycarbonyl)-2a,2a1,3,4,5,5a,6,7-
octahydro-2H-benzo[6,7]cyclohepta[1,2,3-cd]isoindole 1-oxide
;
_space_group_crystal_system orthorhombic
_space_group_IT_number 19
_space_group_name_Hall 'P 2ac 2ab'
_space_group_name_H-M_alt 'P 21 21 21'
_atom_sites_solution_hydrogens geom
_atom_sites_solution_primary dual
_atom_sites_solution_secondary difmap
_audit_creation_date 2020-06-19T16:04:51-00:00
_audit_creation_method 'WinGX routine CIF_UPDATE'
_audit_update_record
;
2020-06-19 deposited with the CCDC.	2020-09-28 downloaded from the CCDC.
;
_cell_angle_alpha 90
_cell_angle_beta 90
_cell_angle_gamma 90
_cell_formula_units_Z 4
_cell_length_a 9.19139(11)
_cell_length_b 11.21187(14)
_cell_length_c 15.13619(18)
_cell_measurement_reflns_used 9239
_cell_measurement_temperature 150.00(10)
_cell_measurement_theta_max 74.13
_cell_measurement_theta_min 5.594
_cell_volume 1559.82(3)
_computing_cell_refinement 'CrysAlisPro 1.171.39.46 (Rigaku OD, 2018)'
_computing_data_collection 'CrysAlisPro 1.171.39.46 (Rigaku OD, 2018)'
_computing_data_reduction 'CrysAlisPro 1.171.39.46 (Rigaku OD, 2018)'
_computing_molecular_graphics 'Olex2 (Dolomanov et al., 2009)'
_computing_publication_material 'Olex2 (Dolomanov et al., 2009)'
_computing_structure_refinement 'ShelXL (Sheldrick, 2015)'
_computing_structure_solution 'ShelXD (Sheldrick, 2008)'
_diffrn_ambient_temperature 150.00(10)
_diffrn_detector 'CCD plate'
_diffrn_detector_area_resol_mean 5.2012
_diffrn_measured_fraction_theta_full 0.988
_diffrn_measured_fraction_theta_max 0.988
_diffrn_measurement_details
;
List of Runs (angles in degrees, time in seconds):

  # Type    Start    End  Width  t~exp~   \w     \q     \k     \f   Frames
#--------------------------------------------------------------------------
  1  \w   -131.00  37.00   1.00    1.00    --  -42.38   0.00-120.00  168
  2  \w     83.00 108.00   1.00    1.00    --   42.38 166.00-163.00   25
  3  \w     37.00  63.00   1.00    3.00    --  107.93 -30.00 150.00   26
  4  \w     35.00  69.00   1.00    3.00    --  107.93 -30.00  60.00   34
  5  \w     33.00  66.00   1.00    3.00    --  107.93 -30.00-150.00   33
  6  \w     82.00 156.00   1.00    3.00    --  107.93  61.00   0.00   74
  7  \w     33.00 103.00   1.00    3.00    --  107.93 -94.00 150.00   70
  8  \w     34.00  67.00   1.00    3.00    --  107.93 -30.00-180.00   33
  9  \w     43.00  92.00   1.00    3.00    --  107.93-125.00 120.00   49
 10  \w     79.00 153.00   1.00    3.00    --  107.93  77.00-120.00   74
 11  \w    -89.00 -15.00   1.00    1.00    --  -42.38 -51.00-168.00   74
 12  \w    -98.00 -33.00   1.00    1.00    --  -42.38 125.00 -60.00   65
 13  \w     34.00  70.00   1.00    1.00    --   42.38-125.00-180.00   36
 14  \w      4.00  36.00   1.00    1.00    --   42.38-125.00 120.00   32
 15  \w     41.00  67.00   1.00    3.00    --  107.93 -30.00   0.00   26
 16  \w     81.00 118.00   1.00    3.00    --  107.93  30.00 -30.00   37
 17  \w     36.00  62.00   1.00    3.00    --  107.93 -30.00  90.00   26
 18  \w     39.00  65.00   1.00    3.00    --  107.93 -30.00 -90.00   26
 19  \w     35.00  63.00   1.00    3.00    --  107.93 -30.00 120.00   28
 20  \w     47.00  81.00   1.00    3.00    --  107.93 -94.00  30.00   34
 21  \w     53.00  79.00   1.00    3.00    --  107.93 -61.00  60.00   26
 22  \w    104.00 132.00   1.00    3.00    --  107.93 -61.00  60.00   28
 23  \w     42.00 141.00   1.00    3.00    --  107.93 -77.00-150.00   99
 24  \w    129.00 155.00   1.00    3.00    --  107.93  30.00 -30.00   26
 25  \w     90.00 116.00   1.00    3.00    --  107.93-125.00 120.00   26
 26  \w     79.00 113.00   1.00    3.00    --  107.93-125.00 -90.00   34
 27  \w     87.00 130.00   1.00    3.00    --  107.93  61.00  60.00   43
 28  \w     36.00  69.00   1.00    3.00    --  107.93 -30.00 -30.00   33
 29  \w     83.00 110.00   1.00    3.00    --  107.93 -94.00 -60.00   27
 30  \w    -67.00  32.00   1.00    1.00    --  -42.38  38.00  30.00   99
 31  \w   -116.00 -14.00   1.00    1.00    --  -42.38 -57.00  90.00  102
 32  \w   -119.00 -10.00   1.00    1.00    --  -42.38 -77.00-150.00  109
 33  \w   -119.00 -10.00   1.00    1.00    --  -42.38 -77.00 -60.00  109
 34  \w      2.00  71.00   1.00    1.00    --   42.38-125.00 -90.00   69
;
_diffrn_measurement_device 'four-circle diffractometer'
_diffrn_measurement_device_type 'SuperNova, Single source at offset/far, Atlas'
_diffrn_measurement_method '\w scans'
_diffrn_orient_matrix_type 'CrysAlisPro convention (1999,Acta A55,543-557)'
_diffrn_orient_matrix_UB_11 0.0295173
_diffrn_orient_matrix_UB_12 0.1350103
_diffrn_orient_matrix_UB_13 0.0063193
_diffrn_orient_matrix_UB_21 -0.1299989
_diffrn_orient_matrix_UB_22 0.0136756
_diffrn_orient_matrix_UB_23 0.0634675
_diffrn_orient_matrix_UB_31 0.1015605
_diffrn_orient_matrix_UB_32 -0.0217064
_diffrn_orient_matrix_UB_33 0.0793131
_diffrn_radiation_monochromator mirror
_diffrn_radiation_probe x-ray
_diffrn_radiation_type CuK\a
_diffrn_radiation_wavelength 1.54184
_diffrn_reflns_av_R_equivalents 0.0369
_diffrn_reflns_limit_h_max 11
_diffrn_reflns_limit_h_min -11
_diffrn_reflns_limit_k_max 13
_diffrn_reflns_limit_k_min -13
_diffrn_reflns_limit_l_max 18
_diffrn_reflns_limit_l_min -17
_diffrn_reflns_number 16448
_diffrn_reflns_theta_full 74.42
_diffrn_reflns_theta_max 74.42
_diffrn_reflns_theta_min 4.91
_diffrn_source 'micro-focus sealed X-ray tube'
_exptl_absorpt_coefficient_mu 0.775
_exptl_absorpt_correction_T_max 1
_exptl_absorpt_correction_T_min 0.82285
_exptl_absorpt_correction_type multi-scan
_exptl_absorpt_process_details
;
        CrysAlisPro 1.171.39.46 (Rigaku Oxford Diffraction, 2018)
        Empirical absorption correction using spherical harmonics,
 implemented in SCALE3 ABSPACK scaling algorithm.
;
_exptl_crystal_colour colourless
_exptl_crystal_density_diffrn 1.343
_exptl_crystal_density_method 'not measured'
_exptl_crystal_description needle
_exptl_crystal_F_000 672
_exptl_crystal_size_max 0.41
_exptl_crystal_size_mid 0.09
_exptl_crystal_size_min 0.09
_refine_diff_density_max 0.194
_refine_diff_density_min -0.127
_refine_diff_density_rms 0.03
_refine_ls_abs_structure_details 'Flack H D (1983), Acta Cryst. A39, 876-881'
_refine_ls_abs_structure_Flack -0.13(16)
_refine_ls_extinction_coef 0.0009(3)
_refine_ls_extinction_expression Fc^*^=kFc[1+0.001xFc^2^\l^3^/sin(2\q)]^-1/4^
_refine_ls_extinction_method SHELXL
_refine_ls_goodness_of_fit_ref 1.055
_refine_ls_hydrogen_treatment constr
_refine_ls_matrix_type full
_refine_ls_number_parameters 211
_refine_ls_number_reflns 3134
_refine_ls_number_restraints 0
_refine_ls_restrained_S_all 1.055
_refine_ls_R_factor_all 0.0321
_refine_ls_R_factor_gt 0.0293
_refine_ls_shift/su_max 0.001
_refine_ls_shift/su_mean 0
_refine_ls_structure_factor_coef Fsqd
_refine_ls_weighting_details 'calc w=1/[\s^2^(Fo^2^)+(0.0410P)^2^+0.1329P] where P=(Fo^2^+2Fc^2^)/3'
_refine_ls_weighting_scheme calc
_refine_ls_wR_factor_gt 0.0731
_refine_ls_wR_factor_ref 0.0751
_reflns_number_gt 2946
_reflns_number_total 3134
_reflns_threshold_expression >2sigma(I)
_cod_data_source_file d0cc05981a2.cif
_cod_data_source_block a20180380_rm998f1
_cod_depositor_comments 'Adding full bibliography for 7127335--7127336.cif.'
_cod_database_code 7127336

loop_
_symmetry_equiv_pos_as_xyz
'x, y, z'
'-x+1/2, -y, z+1/2'
'x+1/2, -y+1/2, -z'
'-x, y+1/2, -z+1/2'

loop_
_atom_site_label
_atom_site_type_symbol
_atom_site_fract_x
_atom_site_fract_y
_atom_site_fract_z
_atom_site_U_iso_or_equiv
_atom_site_adp_type
_atom_site_occupancy
_atom_site_calc_flag
_atom_site_disorder_assembly
_atom_site_disorder_group
O001 O 0.24394(13) 0.98837(9) 0.20230(6) 0.0311(2) Uani 1 d . .
O4 O 0.31713(11) 1.31551(10) 0.20395(7) 0.0343(3) Uani 1 d . .
O2 O 0.24751(12) 1.01159(11) 0.52349(6) 0.0358(3) Uani 1 d . .
H2 H 0.2604 1.0003 0.5764 0.054 Uiso 1 calc . .
N004 N 0.19653(12) 1.03444(10) 0.27545(7) 0.0220(2) Uani 1 d . .
C005 C 0.13489(14) 0.97997(12) 0.34259(8) 0.0211(3) Uani 1 d . .
C006 C 0.19277(16) 0.77237(13) 0.29545(10) 0.0291(3) Uani 1 d . .
H006 H 0.2582 0.8025 0.2542 0.035 Uiso 1 calc . .
C007 C 0.19442(14) 1.17643(11) 0.38682(8) 0.0208(3) Uani 1 d . .
H007 H 0.2904 1.156 0.4106 0.025 Uiso 1 calc . .
O3 O 0.46266(11) 1.17647(10) 0.26407(7) 0.0325(2) Uani 1 d . .
C009 C 0.01006(16) 0.80488(13) 0.40908(9) 0.0261(3) Uani 1 d . .
C010 C 0.20351(15) 1.16692(12) 0.28684(8) 0.0223(3) Uani 1 d . .
H010 H 0.1195 1.2054 0.259 0.027 Uiso 1 calc . .
C011 C 0.09124(15) 1.07390(11) 0.40953(8) 0.0203(3) Uani 1 d . .
H011 H -0.0083 1.0995 0.3961 0.024 Uiso 1 calc . .
C012 C 0.07845(18) 0.60469(14) 0.36486(12) 0.0393(4) Uani 1 d . .
H012 H 0.0674 0.5227 0.371 0.047 Uiso 1 calc . .
C013 C 0.11107(15) 0.85129(12) 0.34792(9) 0.0228(3) Uani 1 d . .
C014 C -0.00353(17) 0.68119(14) 0.41599(10) 0.0333(3) Uani 1 d . .
H014 H -0.0697 0.6495 0.4562 0.04 Uiso 1 calc . .
C015 C 0.34418(15) 1.21621(12) 0.24992(8) 0.0242(3) Uani 1 d . .
C016 C -0.0069(2) 0.94803(15) 0.53889(10) 0.0401(4) Uani 1 d . .
H01A H 0.0468 0.89 0.5735 0.048 Uiso 1 calc . .
H01B H -0.0785 0.9842 0.5776 0.048 Uiso 1 calc . .
C017 C -0.08723(18) 0.88194(14) 0.46545(10) 0.0340(3) Uani 1 d . .
H01C H -0.1619 0.8322 0.4918 0.041 Uiso 1 calc . .
H01D H -0.1353 0.9399 0.4279 0.041 Uiso 1 calc . .
C018 C 0.14693(16) 1.29167(12) 0.43014(10) 0.0286(3) Uani 1 d . .
H01E H 0.049 1.3123 0.4118 0.034 Uiso 1 calc . .
H01F H 0.2117 1.3562 0.4135 0.034 Uiso 1 calc . .
C019 C 0.17651(18) 0.64940(14) 0.30477(12) 0.0373(4) Uani 1 d . .
H019 H 0.2319 0.5977 0.2704 0.045 Uiso 1 calc . .
C020 C 0.15217(18) 1.27139(14) 0.53015(10) 0.0337(3) Uani 1 d . .
H02A H 0.2525 1.2605 0.5484 0.04 Uiso 1 calc . .
H02B H 0.1146 1.3415 0.56 0.04 Uiso 1 calc . .
C021 C 0.09998(16) 1.04594(13) 0.50855(8) 0.0244(3) Uani 1 d . .
C022 C 0.06346(15) 1.16265(13) 0.55780(9) 0.0274(3) Uani 1 d . .
H02C H -0.0388 1.1803 0.5488 0.033 Uiso 1 calc . .
H02D H 0.0778 1.1496 0.6206 0.033 Uiso 1 calc . .
C023 C 0.44392(19) 1.37884(15) 0.17088(12) 0.0403(4) Uani 1 d . .
H02E H 0.4132 1.4419 0.1323 0.06 Uiso 1 calc . .
H02F H 0.5051 1.3245 0.1389 0.06 Uiso 1 calc . .
H02G H 0.4972 1.4119 0.2196 0.06 Uiso 1 calc . .

loop_
_atom_site_aniso_label
_atom_site_aniso_U_11
_atom_site_aniso_U_22
_atom_site_aniso_U_33
_atom_site_aniso_U_23
_atom_site_aniso_U_13
_atom_site_aniso_U_12
O001 0.0419(6) 0.0358(6) 0.0155(4) -0.0023(4) 0.0056(4) 0.0004(5)
O4 0.0294(6) 0.0336(6) 0.0399(5) 0.0187(5) -0.0055(4) -0.0085(5)
O2 0.0370(6) 0.0532(7) 0.0172(4) 0.0049(5) 0.0003(4) 0.0232(5)
N004 0.0260(6) 0.0236(5) 0.0165(5) 0.0002(4) -0.0004(4) -0.0011(5)
C005 0.0232(6) 0.0237(6) 0.0164(5) 0.0000(5) -0.0012(5) -0.0007(5)
C006 0.0251(7) 0.0273(7) 0.0350(7) -0.0036(6) -0.0043(6) 0.0007(6)
C007 0.0206(6) 0.0204(6) 0.0213(6) 0.0006(5) -0.0014(5) 0.0014(5)
O3 0.0261(5) 0.0346(5) 0.0368(6) 0.0070(4) 0.0019(4) 0.0012(5)
C009 0.0268(7) 0.0259(7) 0.0256(7) 0.0041(5) -0.0078(5) -0.0052(5)
C010 0.0236(6) 0.0213(6) 0.0219(6) 0.0044(5) -0.0022(5) -0.0008(5)
C011 0.0208(6) 0.0215(6) 0.0186(6) 0.0009(5) -0.0007(5) 0.0009(5)
C012 0.0390(9) 0.0207(7) 0.0583(10) 0.0068(7) -0.0193(8) -0.0026(7)
C013 0.0233(6) 0.0221(7) 0.0230(6) 0.0015(5) -0.0045(5) -0.0023(5)
C014 0.0333(8) 0.0288(8) 0.0376(8) 0.0107(6) -0.0120(6) -0.0098(6)
C015 0.0282(7) 0.0253(6) 0.0191(6) 0.0027(5) -0.0025(5) -0.0037(6)
C016 0.0588(11) 0.0376(9) 0.0238(7) 0.0019(6) 0.0112(7) -0.0084(8)
C017 0.0332(8) 0.0354(8) 0.0335(8) 0.0056(6) 0.0081(7) -0.0083(6)
C018 0.0257(7) 0.0201(6) 0.0400(8) -0.0026(6) 0.0031(6) 0.0014(6)
C019 0.0338(9) 0.0258(7) 0.0523(9) -0.0060(7) -0.0122(7) 0.0055(6)
C020 0.0322(8) 0.0341(7) 0.0349(7) -0.0145(6) 0.0060(6) 0.0002(6)
C021 0.0274(7) 0.0286(7) 0.0173(6) 0.0013(5) 0.0001(5) 0.0036(6)
C022 0.0223(7) 0.0369(8) 0.0230(6) -0.0062(6) 0.0018(5) 0.0046(6)
C023 0.0347(9) 0.0417(9) 0.0446(9) 0.0198(7) -0.0051(7) -0.0142(7)

loop_
_atom_type_symbol
_atom_type_description
_atom_type_scat_dispersion_real
_atom_type_scat_dispersion_imag
_atom_type_scat_source
C C 0.0181 0.0091 'International Tables Vol C Tables 4.2.6.8 and 6.1.1.4'
H H 0 0 'International Tables Vol C Tables 4.2.6.8 and 6.1.1.4'
N N 0.0311 0.018 'International Tables Vol C Tables 4.2.6.8 and 6.1.1.4'
O O 0.0492 0.0322 'International Tables Vol C Tables 4.2.6.8 and 6.1.1.4'

loop_
_geom_angle_atom_site_label_1
_geom_angle_atom_site_label_2
_geom_angle_atom_site_label_3
_geom_angle
_geom_angle_site_symmetry_1
_geom_angle_site_symmetry_3
_geom_angle_publ_flag
C015 O4 C023 115.92(12) . . ?
O001 N004 C005 128.31(11) . . ?
O001 N004 C010 118.63(10) . . ?
C005 N004 C010 112.99(11) . . ?
N004 C005 C011 107.95(11) . . ?
N004 C005 C013 124.48(12) . . ?
C013 C005 C011 127.55(11) . . ?
C019 C006 C013 120.53(15) . . ?
C010 C007 C011 101.84(10) . . ?
C018 C007 C010 120.48(11) . . ?
C018 C007 C011 111.44(11) . . ?
C013 C009 C017 123.39(13) . . ?
C014 C009 C013 118.32(14) . . ?
C014 C009 C017 118.26(13) . . ?
N004 C010 C007 100.49(10) . . ?
N004 C010 C015 110.88(11) . . ?
C015 C010 C007 112.90(11) . . ?
C005 C011 C007 102.00(10) . . ?
C005 C011 C021 119.84(11) . . ?
C007 C011 C021 109.93(11) . . ?
C019 C012 C014 120.17(14) . . ?
C006 C013 C005 120.66(12) . . ?
C006 C013 C009 119.34(13) . . ?
C009 C013 C005 119.93(12) . . ?
C012 C014 C009 121.78(15) . . ?
O4 C015 C010 109.73(12) . . ?
O3 C015 O4 124.96(13) . . ?
O3 C015 C010 125.17(12) . . ?
C017 C016 C021 115.89(12) . . ?
C009 C017 C016 113.78(14) . . ?
C007 C018 C020 107.00(12) . . ?
C012 C019 C006 119.85(16) . . ?
C022 C020 C018 111.90(12) . . ?
O2 C021 C011 105.05(10) . . ?
O2 C021 C016 111.44(12) . . ?
O2 C021 C022 111.03(11) . . ?
C011 C021 C016 113.77(12) . . ?
C011 C021 C022 106.71(11) . . ?
C022 C021 C016 108.73(12) . . ?
C020 C022 C021 115.41(11) . . ?

loop_
_geom_bond_atom_site_label_1
_geom_bond_atom_site_label_2
_geom_bond_distance
_geom_bond_site_symmetry_2
_geom_bond_publ_flag
O001 N004 1.2972(14) . ?
O4 C015 1.3364(17) . ?
O4 C023 1.4535(18) . ?
O2 C021 1.4276(17) . ?
N004 C005 1.3141(17) . ?
N004 C010 1.4967(16) . ?
C005 C011 1.5155(17) . ?
C005 C013 1.4615(18) . ?
C006 C013 1.406(2) . ?
C006 C019 1.394(2) . ?
C007 C010 1.5194(17) . ?
C007 C011 1.5294(18) . ?
C007 C018 1.5132(18) . ?
O3 C015 1.1959(17) . ?
C009 C013 1.4105(19) . ?
C009 C014 1.396(2) . ?
C009 C017 1.508(2) . ?
C010 C015 1.5131(19) . ?
C011 C021 1.5333(16) . ?
C012 C014 1.379(3) . ?
C012 C019 1.375(3) . ?
C016 C017 1.526(2) . ?
C016 C021 1.543(2) . ?
C018 C020 1.532(2) . ?
C020 C022 1.525(2) . ?
C021 C022 1.5430(19) . ?
